data_7026210
loop_
_publ_author_name
'Qian, Feng'
'Liu, Keyin'
'Ma, Haiyan'

_publ_section_title
;
 Amidinate aluminium complexes: synthesis, characterization and
 ring-opening polymerization of rac-lactide.
;
_journal_issue 34
_journal_name_full 'Dalton transactions (Cambridge, England : 2003)'
_journal_page_first 8071
_journal_page_last 8083
_journal_paper_doi 10.1039/c0dt00272k
_journal_volume 39
_journal_year 2010
_chemical_formula_sum 'C27 H31 Al Cl2 N2'
_chemical_formula_weight 481.42
_chemical_name_systematic
;
?
;
_space_group_IT_number 15
_symmetry_cell_setting monoclinic
_symmetry_space_group_name_Hall '-C 2yc'
_symmetry_space_group_name_H-M 'C 1 2/c 1'
_atom_sites_solution_hydrogens geom
_atom_sites_solution_primary direct
_atom_sites_solution_secondary difmap
_audit_creation_method SHELXL-97
_cell_angle_alpha 90.00
_cell_angle_beta 118.966(3)
_cell_angle_gamma 90.00
_cell_formula_units_Z 8
_cell_length_a 24.771(4)
_cell_length_b 14.720(2)
_cell_length_c 17.004(2)
_cell_measurement_reflns_used 937
_cell_measurement_temperature 293(2)
_cell_measurement_theta_max 34.283
_cell_measurement_theta_min 4.885
_cell_volume 5424.6(13)
_computing_cell_refinement 'Bruker SMART'
_computing_data_collection 'Bruker SMART'
_computing_data_reduction 'Bruker SHELXTL'
_computing_molecular_graphics 'Bruker SHELXTL'
_computing_publication_material 'Bruker SHELXTL'
_computing_structure_refinement 'SHELXL-97 (Sheldrick, 1997)'
_computing_structure_solution 'SHELXS-97 (Sheldrick, 1990)'
_diffrn_ambient_temperature 293(2)
_diffrn_measured_fraction_theta_full 0.998
_diffrn_measured_fraction_theta_max 0.998
_diffrn_measurement_device_type 'CCD area detector'
_diffrn_measurement_method 'phi and omega scans'
_diffrn_radiation_monochromator graphite
_diffrn_radiation_source 'fine-focus sealed tube'
_diffrn_radiation_type MoK\a
_diffrn_radiation_wavelength 0.71073
_diffrn_reflns_av_R_equivalents 0.1262
_diffrn_reflns_av_sigmaI/netI 0.1919
_diffrn_reflns_limit_h_max 28
_diffrn_reflns_limit_h_min -29
_diffrn_reflns_limit_k_max 17
_diffrn_reflns_limit_k_min -15
_diffrn_reflns_limit_l_max 19
_diffrn_reflns_limit_l_min -20
_diffrn_reflns_number 13973
_diffrn_reflns_theta_full 25.50
_diffrn_reflns_theta_max 25.50
_diffrn_reflns_theta_min 1.88
_exptl_absorpt_coefficient_mu 0.288
_exptl_absorpt_correction_T_max 1.0000
_exptl_absorpt_correction_T_min 0.7523
_exptl_absorpt_correction_type empirical
_exptl_absorpt_process_details sadabs
_exptl_crystal_colour colorless
_exptl_crystal_density_diffrn 1.179
_exptl_crystal_density_method 'not measured'
_exptl_crystal_description prismatic
_exptl_crystal_F_000 2032
_exptl_crystal_size_max 0.269
_exptl_crystal_size_mid 0.245
_exptl_crystal_size_min 0.201
_refine_diff_density_max 0.234
_refine_diff_density_min -0.245
_refine_diff_density_rms 0.059
_refine_ls_extinction_coef 0.00113(18)
_refine_ls_extinction_expression Fc^*^=kFc[1+0.001xFc^2^\l^3^/sin(2\q)]^-1/4^
_refine_ls_extinction_method SHELXL
_refine_ls_goodness_of_fit_ref 0.958
_refine_ls_hydrogen_treatment constr
_refine_ls_matrix_type full
_refine_ls_number_parameters 296
_refine_ls_number_reflns 5054
_refine_ls_number_restraints 0
_refine_ls_restrained_S_all 0.958
_refine_ls_R_factor_all 0.1669
_refine_ls_R_factor_gt 0.0633
_refine_ls_shift/su_max 0.014
_refine_ls_shift/su_mean 0.002
_refine_ls_structure_factor_coef Fsqd
_refine_ls_weighting_details
; calc
[0.00000+1.00000exp(3.00(sin\q/\l)^2^)]/
[\s^2^(Fo^2^)+0.0000+0.0000*P+(0.0494P)^2^+0.0000sin\q/\l]
where P = 0.33333Fo^2^ + 0.66667Fc^2^
;
_refine_ls_weighting_scheme calc
_refine_ls_wR_factor_gt 0.1276
_refine_ls_wR_factor_ref 0.1680
_reflns_number_gt 1760
_reflns_number_total 5054
_reflns_threshold_expression >2sigma(I)
_cod_data_source_file c0dt00272k.txt
_cod_data_source_block cd28535
_cod_depositor_comments
;
The following automatic conversions were performed:

'_symmetry_cell_setting' value 'Monoclinic' changed to 'monoclinic'
according to /home/saulius/struct/CIF-dictionaries/cif_core.dic
dictionary named 'cif_core.dic' version 2.4.2 from 2011-04-26.

Automatic conversion script
Id: cif_fix_values 1891 2012-01-12 08:04:46Z andrius 
;
_cod_original_cell_volume 5424.8(13)
_cod_original_sg_symbol_H-M C2/c
_cod_database_code 7026210

loop_
_symmetry_equiv_pos_as_xyz
'x, y, z'
'-x, y, -z+1/2'
'x+1/2, y+1/2, z'
'-x+1/2, y+1/2, -z+1/2'
'-x, -y, -z'
'x, -y, z-1/2'
'-x+1/2, -y+1/2, -z'
'x+1/2, -y+1/2, z-1/2'

loop_
_atom_site_label
_atom_site_type_symbol
_atom_site_fract_x
_atom_site_fract_y
_atom_site_fract_z
_atom_site_U_iso_or_equiv
_atom_site_adp_type
_atom_site_occupancy
_atom_site_symmetry_multiplicity
_atom_site_calc_flag
_atom_site_refinement_flags
Al Al 0.21076(8) 0.84218(10) 0.19206(10) 0.0613(5) Uani 1 1 d .
Cl1 Cl 0.07516(8) 0.94070(9) 0.23779(11) 0.0858(5) Uani 1 1 d .
Cl2 Cl 0.21431(7) 0.63804(8) 0.36119(9) 0.0738(5) Uani 1 1 d .
N1 N 0.16183(17) 0.7423(2) 0.1154(2) 0.0439(10) Uani 1 1 d .
N2 N 0.15408(17) 0.7936(2) 0.2306(2) 0.0445(10) Uani 1 1 d .
C1 C 0.1341(2) 0.7298(3) 0.1649(3) 0.0419(11) Uani 1 1 d .
C2 C 0.0876(2) 0.6598(3) 0.1503(3) 0.0450(12) Uani 1 1 d .
C3 C 0.0974(2) 0.5707(3) 0.1333(3) 0.0572(14) Uani 1 1 d .
H3 H 0.1331 0.5554 0.1314 0.069 Uiso 1 1 calc R
C4 C 0.0542(3) 0.5054(4) 0.1194(4) 0.086(2) Uani 1 1 d .
H4 H 0.0608 0.4458 0.1081 0.103 Uiso 1 1 calc R
C5 C 0.0014(4) 0.5272(4) 0.1220(4) 0.091(2) Uani 1 1 d .
H5 H -0.0272 0.4819 0.1132 0.110 Uiso 1 1 calc R
C6 C -0.0103(3) 0.6141(5) 0.1372(4) 0.0820(18) Uani 1 1 d .
H6 H -0.0467 0.6284 0.1375 0.098 Uiso 1 1 calc R
C7 C 0.0337(3) 0.6818(3) 0.1525(3) 0.0644(15) Uani 1 1 d .
H7 H 0.0268 0.7412 0.1641 0.077 Uiso 1 1 calc R
C8 C 0.1414(2) 0.7024(3) 0.0287(3) 0.0455(12) Uani 1 1 d .
C9 C 0.1795(3) 0.6364(3) 0.0194(3) 0.0513(13) Uani 1 1 d .
C10 C 0.1612(3) 0.6031(4) -0.0668(4) 0.0725(18) Uani 1 1 d .
H10 H 0.1854 0.5598 -0.0749 0.087 Uiso 1 1 calc R
C11 C 0.1076(4) 0.6332(5) -0.1404(4) 0.089(2) Uani 1 1 d .
H11 H 0.0961 0.6104 -0.1973 0.106 Uiso 1 1 calc R
C12 C 0.0719(3) 0.6958(4) -0.1292(4) 0.0772(18) Uani 1 1 d .
H12 H 0.0357 0.7149 -0.1790 0.093 Uiso 1 1 calc R
C13 C 0.0878(3) 0.7326(3) -0.0449(3) 0.0585(14) Uani 1 1 d .
C14 C 0.0463(3) 0.8049(4) -0.0390(4) 0.0743(17) Uani 1 1 d .
H14 H 0.0627 0.8201 0.0247 0.089 Uiso 1 1 calc R
C15 C 0.0461(3) 0.8930(4) -0.0887(4) 0.114(3) Uani 1 1 d .
H15A H 0.0879 0.9111 -0.0699 0.170 Uiso 1 1 calc R
H15B H 0.0255 0.9404 -0.0747 0.170 Uiso 1 1 calc R
H15C H 0.0250 0.8823 -0.1524 0.170 Uiso 1 1 calc R
C16 C -0.0211(3) 0.7732(4) -0.0751(4) 0.103(2) Uani 1 1 d .
H16A H -0.0375 0.7530 -0.1362 0.155 Uiso 1 1 calc R
H16B H -0.0455 0.8228 -0.0730 0.155 Uiso 1 1 calc R
H16C H -0.0222 0.7240 -0.0388 0.155 Uiso 1 1 calc R
C17 C 0.2391(3) 0.6060(3) 0.0982(3) 0.0567(14) Uani 1 1 d .
H17 H 0.2383 0.6234 0.1532 0.068 Uiso 1 1 calc R
C18 C 0.2468(3) 0.5016(3) 0.0993(4) 0.094(2) Uani 1 1 d .
H18A H 0.2125 0.4729 0.1009 0.141 Uiso 1 1 calc R
H18B H 0.2844 0.4843 0.1516 0.141 Uiso 1 1 calc R
H18C H 0.2481 0.4829 0.0462 0.141 Uiso 1 1 calc R
C19 C 0.2943(3) 0.6526(4) 0.0989(4) 0.093(2) Uani 1 1 d .
H19A H 0.2973 0.6341 0.0470 0.139 Uiso 1 1 calc R
H19B H 0.3313 0.6358 0.1523 0.139 Uiso 1 1 calc R
H19C H 0.2890 0.7173 0.0977 0.139 Uiso 1 1 calc R
C20 C 0.1440(2) 0.7900(3) 0.3049(3) 0.0466(12) Uani 1 1 d .
C21 C 0.1109(2) 0.8577(3) 0.3188(3) 0.0539(13) Uani 1 1 d .
C22 C 0.1045(3) 0.8606(4) 0.3965(4) 0.0716(16) Uani 1 1 d .
H22 H 0.0817 0.9067 0.4038 0.086 Uiso 1 1 calc R
C23 C 0.1318(3) 0.7962(4) 0.4605(4) 0.0803(18) Uani 1 1 d .
H23 H 0.1277 0.7983 0.5120 0.096 Uiso 1 1 calc R
C24 C 0.1657(3) 0.7276(4) 0.4501(3) 0.0751(17) Uani 1 1 d .
H24 H 0.1841 0.6830 0.4940 0.090 Uiso 1 1 calc R
C25 C 0.1720(2) 0.7259(3) 0.3726(3) 0.0506(13) Uani 1 1 d .
C26 C 0.1886(3) 0.9610(3) 0.1352(4) 0.105(2) Uani 1 1 d .
H26A H 0.2028 0.9662 0.0919 0.158 Uiso 1 1 calc R
H26B H 0.2076 1.0074 0.1801 0.158 Uiso 1 1 calc R
H26C H 0.1446 0.9682 0.1057 0.158 Uiso 1 1 calc R
C27 C 0.2962(3) 0.8129(4) 0.2743(4) 0.099(2) Uani 1 1 d .
H27A H 0.3027 0.8123 0.3348 0.149 Uiso 1 1 calc R
H27B H 0.3225 0.8576 0.2692 0.149 Uiso 1 1 calc R
H27C H 0.3057 0.7541 0.2598 0.149 Uiso 1 1 calc R

loop_
_atom_site_aniso_label
_atom_site_aniso_U_11
_atom_site_aniso_U_22
_atom_site_aniso_U_33
_atom_site_aniso_U_23
_atom_site_aniso_U_13
_atom_site_aniso_U_12
Al 0.0751(13) 0.0563(9) 0.0621(10) -0.0161(8) 0.0407(10) -0.0253(9)
Cl1 0.0948(14) 0.0610(9) 0.0997(12) 0.0124(8) 0.0455(10) 0.0266(9)
Cl2 0.0880(12) 0.0592(8) 0.0720(9) 0.0105(7) 0.0370(9) 0.0258(8)
N1 0.054(3) 0.039(2) 0.039(2) -0.0029(17) 0.023(2) -0.0069(19)
N2 0.051(3) 0.041(2) 0.044(2) -0.0051(18) 0.026(2) -0.0048(19)
C1 0.046(3) 0.034(2) 0.037(3) 0.004(2) 0.014(2) 0.003(2)
C2 0.052(4) 0.040(3) 0.042(3) 0.001(2) 0.022(3) -0.006(2)
C3 0.069(4) 0.044(3) 0.064(3) -0.003(3) 0.036(3) -0.016(3)
C4 0.114(6) 0.056(4) 0.092(5) -0.009(3) 0.054(5) -0.034(4)
C5 0.106(7) 0.077(5) 0.096(5) 0.003(4) 0.053(5) -0.043(4)
C6 0.061(5) 0.106(5) 0.086(5) 0.009(4) 0.042(4) -0.016(4)
C7 0.055(4) 0.065(3) 0.069(4) 0.005(3) 0.027(3) -0.006(3)
C8 0.060(4) 0.042(3) 0.033(3) -0.001(2) 0.021(3) -0.011(3)
C9 0.071(4) 0.041(3) 0.048(3) -0.003(2) 0.034(3) -0.013(3)
C10 0.105(6) 0.066(4) 0.068(4) -0.022(3) 0.059(4) -0.028(4)
C11 0.106(6) 0.115(6) 0.050(4) -0.025(4) 0.041(4) -0.048(5)
C12 0.081(5) 0.102(5) 0.039(3) 0.001(3) 0.021(3) -0.030(4)
C13 0.061(4) 0.060(3) 0.050(3) 0.011(3) 0.023(3) -0.012(3)
C14 0.057(4) 0.089(4) 0.065(4) 0.030(3) 0.020(3) 0.002(4)
C15 0.115(6) 0.080(4) 0.139(6) 0.061(4) 0.057(5) 0.021(4)
C16 0.072(5) 0.131(6) 0.099(5) 0.025(4) 0.035(4) -0.004(4)
C17 0.064(4) 0.051(3) 0.065(4) 0.003(3) 0.039(3) 0.004(3)
C18 0.115(6) 0.060(4) 0.121(5) 0.017(3) 0.069(5) 0.019(4)
C19 0.071(5) 0.106(5) 0.103(5) 0.008(4) 0.044(4) -0.014(4)
C20 0.051(3) 0.042(3) 0.048(3) -0.010(2) 0.025(3) -0.008(2)
C21 0.056(4) 0.045(3) 0.061(3) 0.000(2) 0.028(3) 0.001(3)
C22 0.077(5) 0.067(4) 0.078(4) -0.017(3) 0.044(4) 0.000(3)
C23 0.089(5) 0.104(5) 0.064(4) -0.016(4) 0.051(4) -0.001(4)
C24 0.092(5) 0.084(4) 0.055(3) 0.009(3) 0.040(4) 0.003(4)
C25 0.060(4) 0.043(3) 0.050(3) -0.003(2) 0.027(3) 0.006(2)
C26 0.168(7) 0.049(3) 0.127(5) 0.005(3) 0.095(5) -0.028(4)
C27 0.068(5) 0.141(6) 0.084(4) -0.056(4) 0.033(4) -0.039(4)

loop_
_atom_type_symbol
_atom_type_description
_atom_type_scat_dispersion_real
_atom_type_scat_dispersion_imag
_atom_type_scat_source
C C 0.0033 0.0016 'International Tables Vol C Tables 4.2.6.8 and 6.1.1.4'
H H 0.0000 0.0000 'International Tables Vol C Tables 4.2.6.8 and 6.1.1.4'
N N 0.0061 0.0033 'International Tables Vol C Tables 4.2.6.8 and 6.1.1.4'
Al Al 0.0645 0.0514 'International Tables Vol C Tables 4.2.6.8 and 6.1.1.4'
Cl Cl 0.1484 0.1585 'International Tables Vol C Tables 4.2.6.8 and 6.1.1.4'

loop_
_geom_angle_atom_site_label_1
_geom_angle_atom_site_label_2
_geom_angle_atom_site_label_3
_geom_angle
C27 Al C26 120.4(3)
C27 Al N1 115.0(2)
C26 Al N1 114.3(2)
C27 Al N2 112.8(2)
C26 Al N2 114.9(2)
N1 Al N2 68.44(15)
C27 Al C1 118.2(2)
C26 Al C1 121.4(2)
N1 Al C1 33.86(13)
N2 Al C1 34.61(13)
C1 N1 C8 124.1(4)
C1 N1 Al 91.4(3)
C8 N1 Al 142.4(3)
C1 N2 C20 124.3(4)
C1 N2 Al 90.6(3)
C20 N2 Al 142.0(3)
N1 C1 N2 109.4(4)
N1 C1 C2 126.1(4)
N2 C1 C2 124.4(4)
N1 C1 Al 54.7(2)
N2 C1 Al 54.8(2)
C2 C1 Al 178.7(3)
C3 C2 C7 119.4(5)
C3 C2 C1 119.6(4)
C7 C2 C1 121.0(4)
C4 C3 C2 119.9(5)
C4 C3 H3 120.1
C2 C3 H3 120.1
C5 C4 C3 120.5(6)
C5 C4 H4 119.7
C3 C4 H4 119.7
C6 C5 C4 121.3(6)
C6 C5 H5 119.4
C4 C5 H5 119.4
C5 C6 C7 119.0(6)
C5 C6 H6 120.5
C7 C6 H6 120.5
C2 C7 C6 119.9(5)
C2 C7 H7 120.0
C6 C7 H7 120.0
C13 C8 C9 121.2(4)
C13 C8 N1 120.3(4)
C9 C8 N1 118.3(4)
C10 C9 C8 117.6(5)
C10 C9 C17 120.7(5)
C8 C9 C17 121.6(4)
C11 C10 C9 121.2(6)
C11 C10 H10 119.4
C9 C10 H10 119.4
C12 C11 C10 119.8(6)
C12 C11 H11 120.1
C10 C11 H11 120.1
C11 C12 C13 121.9(6)
C11 C12 H12 119.0
C13 C12 H12 119.1
C8 C13 C12 118.3(5)
C8 C13 C14 123.3(5)
C12 C13 C14 118.4(5)
C13 C14 C16 113.5(5)
C13 C14 C15 111.9(5)
C16 C14 C15 108.7(5)
C13 C14 H14 107.5
C16 C14 H14 107.5
C15 C14 H14 107.5
C14 C15 H15A 109.5
C14 C15 H15B 109.5
H15A C15 H15B 109.5
C14 C15 H15C 109.5
H15A C15 H15C 109.5
H15B C15 H15C 109.5
C14 C16 H16A 109.5
C14 C16 H16B 109.5
H16A C16 H16B 109.5
C14 C16 H16C 109.5
H16A C16 H16C 109.5
H16B C16 H16C 109.5
C9 C17 C19 111.2(4)
C9 C17 C18 111.6(5)
C19 C17 C18 110.1(5)
C9 C17 H17 107.9
C19 C17 H17 107.9
C18 C17 H17 107.9
C17 C18 H18A 109.5
C17 C18 H18B 109.5
H18A C18 H18B 109.5
C17 C18 H18C 109.5
H18A C18 H18C 109.5
H18B C18 H18C 109.5
C17 C19 H19A 109.5
C17 C19 H19B 109.5
H19A C19 H19B 109.5
C17 C19 H19C 109.5
H19A C19 H19C 109.5
H19B C19 H19C 109.5
C21 C20 C25 116.6(4)
C21 C20 N2 120.5(4)
C25 C20 N2 122.5(4)
C20 C21 C22 122.0(5)
C20 C21 Cl1 119.3(4)
C22 C21 Cl1 118.7(4)
C23 C22 C21 119.7(5)
C23 C22 H22 120.1
C21 C22 H22 120.1
C22 C23 C24 120.6(5)
C22 C23 H23 119.7
C24 C23 H23 119.7
C23 C24 C25 119.0(5)
C23 C24 H24 120.5
C25 C24 H24 120.5
C20 C25 C24 122.0(4)
C20 C25 Cl2 120.1(3)
C24 C25 Cl2 117.9(4)
Al C26 H26A 109.5
Al C26 H26B 109.5
H26A C26 H26B 109.5
Al C26 H26C 109.5
H26A C26 H26C 109.5
H26B C26 H26C 109.5
Al C27 H27A 109.5
Al C27 H27B 109.5
H27A C27 H27B 109.5
Al C27 H27C 109.5
H27A C27 H27C 109.5
H27B C27 H27C 109.5

loop_
_geom_bond_atom_site_label_1
_geom_bond_atom_site_label_2
_geom_bond_distance
Al C27 1.937(6)
Al C26 1.945(5)
Al N1 1.949(4)
Al N2 1.950(4)
Al C1 2.388(5)
Cl1 C21 1.730(5)
Cl2 C25 1.734(4)
N1 C1 1.331(5)
N1 C8 1.432(5)
N2 C1 1.356(5)
N2 C20 1.402(5)
C1 C2 1.475(6)
C2 C3 1.389(6)
C2 C7 1.392(6)
C3 C4 1.371(7)
C3 H3 0.9300
C4 C5 1.368(8)
C4 H4 0.9300
C5 C6 1.364(8)
C5 H5 0.9300
C6 C7 1.403(7)
C6 H6 0.9300
C7 H7 0.9300
C8 C13 1.385(6)
C8 C9 1.416(6)
C9 C10 1.397(6)
C9 C17 1.504(7)
C10 C11 1.384(8)
C10 H10 0.9300
C11 C12 1.353(8)
C11 H11 0.9300
C12 C13 1.398(6)
C12 H12 0.9300
C13 C14 1.518(7)
C14 C16 1.545(7)
C14 C15 1.548(6)
C14 H14 0.9800
C15 H15A 0.9600
C15 H15B 0.9600
C15 H15C 0.9600
C16 H16A 0.9600
C16 H16B 0.9600
C16 H16C 0.9600
C17 C19 1.524(6)
C17 C18 1.546(6)
C17 H17 0.9800
C18 H18A 0.9600
C18 H18B 0.9600
C18 H18C 0.9600
C19 H19A 0.9600
C19 H19B 0.9600
C19 H19C 0.9600
C20 C21 1.382(6)
C20 C25 1.387(6)
C21 C22 1.404(6)
C22 C23 1.352(7)
C22 H22 0.9300
C23 C24 1.378(7)
C23 H23 0.9300
C24 C25 1.401(6)
C24 H24 0.9300
C26 H26A 0.9600
C26 H26B 0.9600
C26 H26C 0.9600
C27 H27A 0.9600
C27 H27B 0.9600
C27 H27C 0.9600

loop_
_geom_torsion_atom_site_label_1
_geom_torsion_atom_site_label_2
_geom_torsion_atom_site_label_3
_geom_torsion_atom_site_label_4
_geom_torsion
C27 Al N1 C1 104.0(3)
C26 Al N1 C1 -110.6(3)
N2 Al N1 C1 -2.0(2)
C27 Al N1 C8 -93.6(5)
C26 Al N1 C8 51.8(6)
N2 Al N1 C8 160.4(5)
C1 Al N1 C8 162.4(7)
C27 Al N2 C1 -107.1(3)
C26 Al N2 C1 109.7(3)
N1 Al N2 C1 2.0(2)
C27 Al N2 C20 51.2(5)
C26 Al N2 C20 -91.9(5)
N1 Al N2 C20 160.3(5)
C1 Al N2 C20 158.3(6)
C8 N1 C1 N2 -164.3(4)
Al N1 C1 N2 2.9(3)
C8 N1 C1 C2 14.1(7)
Al N1 C1 C2 -178.8(4)
C8 N1 C1 Al -167.2(5)
C20 N2 C1 N1 -166.9(4)
Al N2 C1 N1 -2.9(3)
C20 N2 C1 C2 14.7(7)
Al N2 C1 C2 178.8(4)
C20 N2 C1 Al -164.0(5)
C27 Al C1 N1 -93.5(3)
C26 Al C1 N1 87.6(3)
N2 Al C1 N1 176.7(4)
C27 Al C1 N2 89.8(3)
C26 Al C1 N2 -89.1(3)
N1 Al C1 N2 -176.7(4)
C27 Al C1 C2 37(15)
C26 Al C1 C2 -142(15)
N1 Al C1 C2 131(15)
N2 Al C1 C2 -52(15)
N1 C1 C2 C3 46.0(6)
N2 C1 C2 C3 -135.9(4)
Al C1 C2 C3 -84(15)
N1 C1 C2 C7 -133.5(5)
N2 C1 C2 C7 44.7(6)
Al C1 C2 C7 96(15)
C7 C2 C3 C4 -0.3(7)
C1 C2 C3 C4 -179.8(4)
C2 C3 C4 C5 0.1(8)
C3 C4 C5 C6 0.8(10)
C4 C5 C6 C7 -1.4(10)
C3 C2 C7 C6 -0.3(7)
C1 C2 C7 C6 179.2(4)
C5 C6 C7 C2 1.2(8)
C1 N1 C8 C13 71.3(6)
Al N1 C8 C13 -87.3(6)
C1 N1 C8 C9 -113.1(5)
Al N1 C8 C9 88.3(6)
C13 C8 C9 C10 0.1(6)
N1 C8 C9 C10 -175.4(4)
C13 C8 C9 C17 177.4(4)
N1 C8 C9 C17 1.9(6)
C8 C9 C10 C11 -0.2(7)
C17 C9 C10 C11 -177.5(5)
C9 C10 C11 C12 -0.3(9)
C10 C11 C12 C13 0.8(9)
C9 C8 C13 C12 0.4(7)
N1 C8 C13 C12 175.9(4)
C9 C8 C13 C14 -178.4(4)
N1 C8 C13 C14 -2.9(7)
C11 C12 C13 C8 -0.9(8)
C11 C12 C13 C14 177.9(5)
C8 C13 C14 C16 -123.4(5)
C12 C13 C14 C16 57.8(6)
C8 C13 C14 C15 113.2(6)
C12 C13 C14 C15 -65.6(7)
C10 C9 C17 C19 76.7(6)
C8 C9 C17 C19 -100.5(5)
C10 C9 C17 C18 -46.7(6)
C8 C9 C17 C18 136.1(4)
C1 N2 C20 C21 -119.0(5)
Al N2 C20 C21 87.5(6)
C1 N2 C20 C25 68.7(6)
Al N2 C20 C25 -84.8(6)
C25 C20 C21 C22 -1.4(7)
N2 C20 C21 C22 -174.2(4)
C25 C20 C21 Cl1 179.4(4)
N2 C20 C21 Cl1 6.7(6)
C20 C21 C22 C23 0.6(8)
Cl1 C21 C22 C23 179.7(4)
C21 C22 C23 C24 -0.2(9)
C22 C23 C24 C25 0.6(9)
C21 C20 C25 C24 1.9(7)
N2 C20 C25 C24 174.5(5)
C21 C20 C25 Cl2 179.8(4)
N2 C20 C25 Cl2 -7.7(6)
C23 C24 C25 C20 -1.6(8)
C23 C24 C25 Cl2 -179.5(4)
